data_7715426
loop_
_publ_author_name
'Thierry, Thibault'
'Giuso, Valerio'
'Polo, Federico'
'Mercandelli, Pierluigi'
'Chen, Yi-Ting'
'Chang, Chih-Hao'
'Mauro, Matteo'
'Bellemin-Laponnaz, St&#xe9;phane'

_publ_section_title
;
 A stable and true-blue emissive hexacoordinate Si(IV) N-heterocyclic
 carbene complex and its use in organic light-emitting diodes.
;
_journal_issue 14
_journal_name_full 'Dalton transactions (Cambridge, England : 2003)'
_journal_page_first 6445
_journal_page_last 6450
_journal_paper_doi 10.1039/d4dt00420e
_journal_volume 53
_journal_year 2024
_chemical_formula_moiety 'C70 H88 N4 O4 Si,2.5 C H2 Cl2'
_chemical_formula_sum 'C72.5 H93 Cl5 N4 O4 Si2'
_chemical_formula_weight 1317.93
_space_group_crystal_system triclinic
_space_group_IT_number 2
_space_group_name_Hall '-P 1'
_space_group_name_H-M_alt 'P -1'
_atom_sites_solution_hydrogens geom
_audit_block_doi 10.5517/ccdc.csd.cc2gp2js
_audit_creation_method SHELXL-2018/3
_audit_update_record
;
2024-03-05 deposited with the CCDC.	2024-03-07 downloaded from the CCDC.
;
_cell_angle_alpha 97.1410(10)
_cell_angle_beta 98.7510(10)
_cell_angle_gamma 113.2650(10)
_cell_formula_units_Z 2
_cell_length_a 13.2142(4)
_cell_length_b 14.1437(4)
_cell_length_c 21.9569(7)
_cell_measurement_reflns_used 9310
_cell_measurement_temperature 120(2)
_cell_measurement_theta_max 27.87
_cell_measurement_theta_min 2.72
_cell_volume 3648.47(19)
_computing_cell_refinement 'Bruker SAINT'
_computing_data_collection 'Bruker APEX3'
_computing_data_reduction 'Bruker SAINT'
_computing_molecular_graphics 'Bruker SHELXTL'
_computing_publication_material 'Bruker SHELXTL'
_computing_structure_refinement 'SHELXL-2018/3 (Sheldrick, 2018)'
_computing_structure_solution 'SHELXT 2018/5 (Sheldrick, 2014)'
_diffrn_ambient_temperature 120(2)
_diffrn_measured_fraction_theta_full 0.999
_diffrn_measured_fraction_theta_max 0.998
_diffrn_measurement_device_type 'Bruker PHOTON-III CPAD'
_diffrn_measurement_method '\f and \w shuterless scans'
_diffrn_radiation_type MoK\a
_diffrn_radiation_wavelength 0.71073
_diffrn_reflns_av_R_equivalents 0.0308
_diffrn_reflns_av_unetI/netI 0.0169
_diffrn_reflns_Laue_measured_fraction_full 0.999
_diffrn_reflns_Laue_measured_fraction_max 0.998
_diffrn_reflns_limit_h_max 17
_diffrn_reflns_limit_h_min -17
_diffrn_reflns_limit_k_max 18
_diffrn_reflns_limit_k_min -18
_diffrn_reflns_limit_l_max 28
_diffrn_reflns_limit_l_min -28
_diffrn_reflns_number 139273
_diffrn_reflns_point_group_measured_fraction_full 0.999
_diffrn_reflns_point_group_measured_fraction_max 0.998
_diffrn_reflns_theta_full 25.242
_diffrn_reflns_theta_max 27.941
_diffrn_reflns_theta_min 2.234
_exptl_absorpt_coefficient_mu 0.280
_exptl_absorpt_correction_T_max 0.7456
_exptl_absorpt_correction_T_min 0.7231
_exptl_absorpt_correction_type multi-scan
_exptl_absorpt_process_details sadabs
_exptl_crystal_colour colourless
_exptl_crystal_density_diffrn 1.200
_exptl_crystal_density_meas ?
_exptl_crystal_description block
_exptl_crystal_F_000 1402
_exptl_crystal_size_max 0.240
_exptl_crystal_size_mid 0.200
_exptl_crystal_size_min 0.160
_refine_diff_density_max 0.784
_refine_diff_density_min -0.790
_refine_diff_density_rms 0.052
_refine_ls_extinction_method none
_refine_ls_goodness_of_fit_ref 1.023
_refine_ls_hydrogen_treatment constr
_refine_ls_matrix_type full
_refine_ls_number_parameters 743
_refine_ls_number_reflns 17472
_refine_ls_number_restraints 18
_refine_ls_restrained_S_all 1.042
_refine_ls_R_factor_all 0.0561
_refine_ls_R_factor_gt 0.0486
_refine_ls_shift/su_max 0.000
_refine_ls_shift/su_mean 0.000
_refine_ls_structure_factor_coef Fsqd
_refine_ls_weighting_details 'w=1/[\s^2^(Fo^2^)+(0.0749P)^2^+2.1985P] where P=(Fo^2^+2Fc^2^)/3'
_refine_ls_weighting_scheme calc
_refine_ls_wR_factor_gt 0.1345
_refine_ls_wR_factor_ref 0.1425
_reflns_Friedel_coverage 0.000
_reflns_number_gt 15089
_reflns_number_total 17472
_reflns_threshold_expression 'I > 2\s(I)'
_cod_data_source_file d4dt00420e2.cif
_cod_data_source_block esbtt221005sq
_cod_depositor_comments
;
The following automatic conversions were performed:

data item '_exptl_crystal_density_meas' value 'none' was changed to
'?' -- the value is perceived as not measured.

Automatic conversion script
Id: cif_fix_values 8170 2020-07-09 18:12:32Z antanas 

 Adding full bibliography for 7715426.cif.
;
_cod_original_formula_sum 'C72.50 H93 Cl5 N4 O4 Si2'
_cod_database_code 7715426
_shelx_shelxl_version_number 2018/3
_shelx_space_group_comment
;
The symmetry employed for this shelxl refinement is uniquely defined
by the following loop, which should always be used as a source of
symmetry information in preference to the above space-group names.
They are only intended as comments.
;
_shelx_estimated_absorpt_t_min 0.936
_shelx_estimated_absorpt_t_max 0.957

loop_
_space_group_symop_operation_xyz
'x, y, z'
'-x, -y, -z'

loop_
_atom_site_label
_atom_site_type_symbol
_atom_site_fract_x
_atom_site_fract_y
_atom_site_fract_z
_atom_site_U_iso_or_equiv
_atom_site_adp_type
_atom_site_occupancy
_atom_site_site_symmetry_order
_atom_site_calc_flag
_atom_site_refinement_flags_posn
_atom_site_refinement_flags_adp
_atom_site_refinement_flags_occupancy
_atom_site_disorder_assembly
_atom_site_disorder_group
Si1 Si 0.66976(3) 0.72187(3) 0.74216(2) 0.01593(7) Uani 1 1 d . . . . .
O1 O 0.69897(8) 0.61877(7) 0.76637(4) 0.01899(18) Uani 1 1 d . . . . .
C1 C 0.80145(12) 0.61806(11) 0.77579(6) 0.0206(3) Uani 1 1 d . . . . .
C2 C 0.81266(14) 0.52375(12) 0.75712(7) 0.0270(3) Uani 1 1 d . . . . .
C3 C 0.92138(15) 0.52805(14) 0.76528(8) 0.0338(4) Uani 1 1 d . . . . .
H3 H 0.928969 0.464562 0.753785 0.041 Uiso 1 1 calc R U . . .
C4 C 1.01981(14) 0.62058(15) 0.78943(8) 0.0331(3) Uani 1 1 d . . . . .
C5 C 1.00715(13) 0.71112(14) 0.80926(7) 0.0281(3) Uani 1 1 d . . . . .
H5 H 1.072142 0.775400 0.825836 0.034 Uiso 1 1 calc R U . . .
C6 C 0.89990(12) 0.70904(11) 0.80518(7) 0.0221(3) Uani 1 1 d . . . . .
C7 C 0.70754(16) 0.42155(13) 0.72782(9) 0.0358(4) Uani 1 1 d . . . . .
C8 C 0.62731(17) 0.39637(14) 0.77336(11) 0.0437(4) Uani 1 1 d . . . . .
H8A H 0.666460 0.389504 0.813057 0.066 Uiso 1 1 calc R U . . .
H8B H 0.560844 0.330285 0.754598 0.066 Uiso 1 1 calc R U . . .
H8C H 0.603471 0.453281 0.781452 0.066 Uiso 1 1 calc R U . . .
C9 C 0.64825(19) 0.43224(15) 0.66480(9) 0.0453(5) Uani 1 1 d . . . . .
H9A H 0.634228 0.495426 0.671194 0.068 Uiso 1 1 calc R U . . .
H9B H 0.576262 0.370266 0.648646 0.068 Uiso 1 1 calc R U . . .
H9C H 0.696507 0.437826 0.634425 0.068 Uiso 1 1 calc R U . . .
C10 C 0.7375(2) 0.32750(16) 0.71388(12) 0.0546(6) Uani 1 1 d . . . . .
H10A H 0.788212 0.340921 0.684569 0.082 Uiso 1 1 calc R U . . .
H10B H 0.668289 0.263809 0.695025 0.082 Uiso 1 1 calc R U . . .
H10C H 0.775033 0.317915 0.753157 0.082 Uiso 1 1 calc R U . . .
C11 C 1.13687(16) 0.61991(19) 0.79484(10) 0.0456(5) Uani 1 1 d . . . . .
C12 C 1.1545(2) 0.5633(3) 0.84801(17) 0.0794(9) Uani 1 1 d . . . . .
H12A H 1.228384 0.561154 0.851961 0.119 Uiso 1 1 calc R U . . .
H12B H 1.095013 0.491471 0.838357 0.119 Uiso 1 1 calc R U . . .
H12C H 1.151352 0.601234 0.887687 0.119 Uiso 1 1 calc R U . . .
C13 C 1.23105(16) 0.7312(2) 0.81030(11) 0.0521(5) Uani 1 1 d . . . . .
H13A H 1.232942 0.767003 0.851934 0.078 Uiso 1 1 calc R U . . .
H13B H 1.216919 0.770221 0.778609 0.078 Uiso 1 1 calc R U . . .
H13C H 1.303721 0.727881 0.810271 0.078 Uiso 1 1 calc R U . . .
C14 C 1.1442(2) 0.5643(3) 0.73217(15) 0.0753(9) Uani 1 1 d . . . . .
H14A H 1.220171 0.567098 0.735427 0.113 Uiso 1 1 calc R U . . .
H14B H 1.128586 0.599480 0.698579 0.113 Uiso 1 1 calc R U . . .
H14C H 1.088550 0.490793 0.722482 0.113 Uiso 1 1 calc R U . . .
N1 N 0.88890(10) 0.80260(9) 0.82888(5) 0.0206(2) Uani 1 1 d . . . . .
C15 C 0.96576(12) 0.89232(12) 0.87384(7) 0.0239(3) Uani 1 1 d . . . . .
C16 C 1.07243(13) 0.91867(13) 0.91165(7) 0.0297(3) Uani 1 1 d . . . . .
H16 H 1.106167 0.870501 0.911062 0.036 Uiso 1 1 calc R U . . .
C17 C 1.12645(14) 1.01789(14) 0.94988(8) 0.0363(4) Uani 1 1 d . . . . .
H17 H 1.198459 1.037655 0.976349 0.044 Uiso 1 1 calc R U . . .
C18 C 1.07837(15) 1.08967(13) 0.95071(8) 0.0360(4) Uani 1 1 d . . . . .
H18 H 1.119512 1.157870 0.976467 0.043 Uiso 1 1 calc R U . . .
C19 C 0.97170(14) 1.06365(12) 0.91472(7) 0.0296(3) Uani 1 1 d . . . . .
H19 H 0.938497 1.112231 0.915492 0.035 Uiso 1 1 calc R U . . .
C20 C 0.91551(12) 0.96278(11) 0.87736(7) 0.0232(3) Uani 1 1 d . . . . .
N2 N 0.80890(10) 0.91143(9) 0.83633(5) 0.0197(2) Uani 1 1 d . . . . .
C21 C 0.79557(11) 0.81672(10) 0.80717(6) 0.0187(2) Uani 1 1 d . . . . .
C22 C 0.72067(12) 0.94607(10) 0.82565(6) 0.0196(3) Uani 1 1 d . . . . .
C23 C 0.64306(11) 0.90537(10) 0.76730(6) 0.0186(2) Uani 1 1 d . . . . .
C24 C 0.55891(12) 0.94345(11) 0.75593(6) 0.0216(3) Uani 1 1 d . . . . .
C25 C 0.55450(13) 1.01375(12) 0.80452(7) 0.0250(3) Uani 1 1 d . . . . .
H25 H 0.499357 1.040630 0.796598 0.030 Uiso 1 1 calc R U . . .
C26 C 0.62596(13) 1.04747(11) 0.86429(7) 0.0247(3) Uani 1 1 d . . . . .
C27 C 0.71035(13) 1.01302(11) 0.87400(7) 0.0227(3) Uani 1 1 d . . . . .
H27 H 0.761471 1.035084 0.913769 0.027 Uiso 1 1 calc R U . . .
C28 C 0.47586(13) 0.90965(13) 0.69167(7) 0.0263(3) Uani 1 1 d . . . . .
C29 C 0.54276(16) 0.94310(15) 0.64056(7) 0.0338(4) Uani 1 1 d . . . . .
H29A H 0.594922 0.909586 0.639550 0.051 Uiso 1 1 calc R U . . .
H29B H 0.585697 1.019659 0.650084 0.051 Uiso 1 1 calc R U . . .
H29C H 0.490276 0.921360 0.599514 0.051 Uiso 1 1 calc R U . . .
C30 C 0.40451(14) 0.79013(14) 0.67619(8) 0.0333(3) Uani 1 1 d . . . . .
H30A H 0.350102 0.770530 0.636023 0.050 Uiso 1 1 calc R U . . .
H30B H 0.363879 0.769505 0.709592 0.050 Uiso 1 1 calc R U . . .
H30C H 0.454049 0.754144 0.673091 0.050 Uiso 1 1 calc R U . . .
C31 C 0.39306(17) 0.96158(17) 0.69054(8) 0.0393(4) Uani 1 1 d . . . . .
H31A H 0.342052 0.938508 0.648922 0.059 Uiso 1 1 calc R U . . .
H31B H 0.435505 1.038175 0.699419 0.059 Uiso 1 1 calc R U . . .
H31C H 0.348888 0.941131 0.722550 0.059 Uiso 1 1 calc R U . . .
C32 C 0.60782(15) 1.11944(13) 0.91538(7) 0.0310(3) Uani 1 1 d . . . . .
C33 C 0.68788(19) 1.14113(17) 0.97900(8) 0.0432(4) Uani 1 1 d . . . . .
H33A H 0.677196 1.074428 0.991723 0.065 Uiso 1 1 calc R U . . .
H33B H 0.671428 1.184856 1.010733 0.065 Uiso 1 1 calc R U . . .
H33C H 0.766189 1.177977 0.975193 0.065 Uiso 1 1 calc R U . . .
C34 C 0.6286(2) 1.22424(15) 0.89504(10) 0.0458(5) Uani 1 1 d . . . . .
H34A H 0.615239 1.270223 0.926957 0.069 Uiso 1 1 calc R U . . .
H34B H 0.577033 1.211361 0.854697 0.069 Uiso 1 1 calc R U . . .
H34C H 0.706833 1.258099 0.890468 0.069 Uiso 1 1 calc R U . . .
O2 O 0.65032(8) 0.83383(7) 0.72352(4) 0.01761(18) Uani 1 1 d . . . . .
O3 O 0.75789(8) 0.73104(7) 0.68704(4) 0.01886(18) Uani 1 1 d . . . . .
C35 C 0.48577(17) 1.06683(16) 0.92356(9) 0.0409(4) Uani 1 1 d . . . . .
H35A H 0.470882 0.997402 0.933252 0.061 Uiso 1 1 calc R U . . .
H35B H 0.433433 1.059077 0.884553 0.061 Uiso 1 1 calc R U . . .
H35C H 0.475129 1.110467 0.958105 0.061 Uiso 1 1 calc R U . . .
C36 C 0.73764(11) 0.75560(10) 0.63066(6) 0.0190(2) Uani 1 1 d . . . . .
C37 C 0.82684(12) 0.82116(11) 0.60586(7) 0.0226(3) Uani 1 1 d . . . . .
C38 C 0.79848(13) 0.85413(12) 0.55121(7) 0.0254(3) Uani 1 1 d . . . . .
H38 H 0.858072 0.898166 0.534399 0.030 Uiso 1 1 calc R U . . .
C39 C 0.68712(13) 0.82616(11) 0.51952(7) 0.0234(3) Uani 1 1 d . . . . .
C40 C 0.60160(12) 0.75320(11) 0.54073(6) 0.0213(3) Uani 1 1 d . . . . .
H40 H 0.525234 0.729097 0.519077 0.026 Uiso 1 1 calc R U . . .
C41 C 0.62719(11) 0.71505(10) 0.59373(6) 0.0191(2) Uani 1 1 d . . . . .
C42 C 0.95047(13) 0.85398(13) 0.63874(8) 0.0285(3) Uani 1 1 d . . . . .
C43 C 0.97918(14) 0.92580(13) 0.70328(8) 0.0353(4) Uani 1 1 d . . . . .
H43A H 0.925624 0.890480 0.728329 0.053 Uiso 1 1 calc R U . . .
H43B H 0.974211 0.991571 0.697532 0.053 Uiso 1 1 calc R U . . .
H43C H 1.056028 0.941196 0.725167 0.053 Uiso 1 1 calc R U . . .
C44 C 0.97023(13) 0.75519(14) 0.64632(9) 0.0327(3) Uani 1 1 d . . . . .
H44A H 0.919552 0.714878 0.671244 0.049 Uiso 1 1 calc R U . . .
H44B H 1.048802 0.776361 0.667815 0.049 Uiso 1 1 calc R U . . .
H44C H 0.954902 0.711582 0.604731 0.049 Uiso 1 1 calc R U . . .
C45 C 1.03300(15) 0.91479(17) 0.60016(10) 0.0419(4) Uani 1 1 d . . . . .
H45A H 1.110266 0.929014 0.620616 0.063 Uiso 1 1 calc R U . . .
H45B H 1.027603 0.981396 0.597644 0.063 Uiso 1 1 calc R U . . .
H45C H 1.013695 0.872689 0.557643 0.063 Uiso 1 1 calc R U . . .
C46 C 0.66420(14) 0.87669(12) 0.46419(7) 0.0275(3) Uani 1 1 d . . . . .
C47 C 0.53911(15) 0.85130(14) 0.44380(8) 0.0336(3) Uani 1 1 d . . . . .
H47A H 0.495437 0.774984 0.430940 0.050 Uiso 1 1 calc R U . . .
H47B H 0.527772 0.884494 0.408327 0.050 Uiso 1 1 calc R U . . .
H47C H 0.513770 0.878111 0.479025 0.050 Uiso 1 1 calc R U . . .
C48 C 0.72866(17) 0.99685(13) 0.48419(8) 0.0379(4) Uani 1 1 d . . . . .
H48A H 0.702516 1.021985 0.519601 0.057 Uiso 1 1 calc R U . . .
H48B H 0.714840 1.029241 0.448746 0.057 Uiso 1 1 calc R U . . .
H48C H 0.809725 1.015913 0.496967 0.057 Uiso 1 1 calc R U . . .
C49 C 0.70407(18) 0.83710(15) 0.40821(8) 0.0386(4) Uani 1 1 d . . . . .
H49A H 0.784672 0.854143 0.420905 0.058 Uiso 1 1 calc R U . . .
H49B H 0.691795 0.871138 0.373318 0.058 Uiso 1 1 calc R U . . .
H49C H 0.661172 0.760783 0.394690 0.058 Uiso 1 1 calc R U . . .
N3 N 0.53861(9) 0.63689(9) 0.61412(5) 0.0181(2) Uani 1 1 d . . . . .
C50 C 0.43424(11) 0.55987(10) 0.57856(6) 0.0195(2) Uani 1 1 d . . . . .
C51 C 0.38751(12) 0.52949(11) 0.51380(6) 0.0230(3) Uani 1 1 d . . . . .
H51 H 0.427894 0.562661 0.484446 0.028 Uiso 1 1 calc R U . . .
C52 C 0.27984(13) 0.44895(12) 0.49440(7) 0.0271(3) Uani 1 1 d . . . . .
H52 H 0.246318 0.425285 0.450700 0.033 Uiso 1 1 calc R U . . .
C53 C 0.21929(13) 0.40163(12) 0.53772(7) 0.0288(3) Uani 1 1 d . . . . .
H53 H 0.144476 0.348531 0.522777 0.035 Uiso 1 1 calc R U . . .
C54 C 0.26565(12) 0.43024(12) 0.60192(7) 0.0251(3) Uani 1 1 d . . . . .
H54 H 0.224208 0.398181 0.631207 0.030 Uiso 1 1 calc R U . . .
C55 C 0.37597(12) 0.50829(11) 0.62150(6) 0.0204(3) Uani 1 1 d . . . . .
N4 N 0.44983(9) 0.55357(9) 0.68105(5) 0.0182(2) Uani 1 1 d . . . . .
C56 C 0.54594(11) 0.63059(10) 0.67515(6) 0.0177(2) Uani 1 1 d . . . . .
C57 C 0.43357(11) 0.52906(11) 0.74123(6) 0.0186(2) Uani 1 1 d . . . . .
C58 C 0.49537(11) 0.60832(10) 0.79531(6) 0.0179(2) Uani 1 1 d . . . . .
C59 C 0.47362(11) 0.58604(11) 0.85418(6) 0.0200(3) Uani 1 1 d . . . . .
C60 C 0.39900(12) 0.48433(11) 0.85588(7) 0.0232(3) Uani 1 1 d . . . . .
H60 H 0.384397 0.469392 0.895481 0.028 Uiso 1 1 calc R U . . .
C61 C 0.34457(12) 0.40330(11) 0.80298(7) 0.0226(3) Uani 1 1 d . . . . .
C62 C 0.36258(12) 0.42738(11) 0.74501(7) 0.0216(3) Uani 1 1 d . . . . .
H62 H 0.326423 0.374404 0.707834 0.026 Uiso 1 1 calc R U . . .
C63 C 0.53406(13) 0.67075(12) 0.91456(7) 0.0240(3) Uani 1 1 d . . . . .
C64 C 0.51608(15) 0.77046(12) 0.90876(7) 0.0301(3) Uani 1 1 d . . . . .
H64A H 0.536263 0.792914 0.870124 0.045 Uiso 1 1 calc R U . . .
H64B H 0.563864 0.826513 0.945192 0.045 Uiso 1 1 calc R U . . .
H64C H 0.436631 0.755544 0.907247 0.045 Uiso 1 1 calc R U . . .
C65 C 0.66083(14) 0.69696(16) 0.92773(8) 0.0371(4) Uani 1 1 d . . . . .
H65A H 0.671396 0.633000 0.931610 0.056 Uiso 1 1 calc R U . . .
H65B H 0.699279 0.749288 0.966995 0.056 Uiso 1 1 calc R U . . .
H65C H 0.692634 0.725288 0.892964 0.056 Uiso 1 1 calc R U . . .
C66 C 0.48915(17) 0.63377(14) 0.97201(7) 0.0368(4) Uani 1 1 d . . . . .
H66A H 0.407087 0.610561 0.963272 0.055 Uiso 1 1 calc R U . . .
H66B H 0.524589 0.691962 1.008653 0.055 Uiso 1 1 calc R U . . .
H66C H 0.507153 0.575204 0.980712 0.055 Uiso 1 1 calc R U . . .
C67 C 0.26901(14) 0.29171(12) 0.80924(8) 0.0317(3) Uani 1 1 d D . . . .
C68 C 0.3283(3) 0.2572(3) 0.8612(2) 0.0504(8) Uani 0.566(5) 1 d D . P A 1
H68A H 0.280005 0.184840 0.863212 0.076 Uiso 0.566(5) 1 calc R U P A 1
H68B H 0.343045 0.303782 0.901592 0.076 Uiso 0.566(5) 1 calc R U P A 1
H68C H 0.399920 0.260727 0.852122 0.076 Uiso 0.566(5) 1 calc R U P A 1
C69 C 0.1620(4) 0.2940(3) 0.8322(2) 0.0504(8) Uani 0.566(5) 1 d D . P A 1
H69A H 0.112684 0.223277 0.836453 0.076 Uiso 0.566(5) 1 calc R U P A 1
H69B H 0.120522 0.317804 0.801405 0.076 Uiso 0.566(5) 1 calc R U P A 1
H69C H 0.186410 0.342378 0.873039 0.076 Uiso 0.566(5) 1 calc R U P A 1
C70 C 0.2277(4) 0.2125(3) 0.75059(19) 0.0504(8) Uani 0.566(5) 1 d D U P A 1
H70A H 0.291836 0.205687 0.736493 0.076 Uiso 0.566(5) 1 calc R U P A 1
H70B H 0.186857 0.234193 0.718175 0.076 Uiso 0.566(5) 1 calc R U P A 1
H70C H 0.176784 0.144679 0.757963 0.076 Uiso 0.566(5) 1 calc R U P A 1
C68A C 0.3459(5) 0.2344(4) 0.8183(3) 0.0625(13) Uani 0.434(5) 1 d D . P A 2
H68D H 0.366297 0.218597 0.778409 0.094 Uiso 0.434(5) 1 calc R U P A 2
H68E H 0.305987 0.168822 0.831961 0.094 Uiso 0.434(5) 1 calc R U P A 2
H68F H 0.414585 0.279360 0.850310 0.094 Uiso 0.434(5) 1 calc R U P A 2
C69A C 0.2171(5) 0.2891(4) 0.8618(3) 0.0625(13) Uani 0.434(5) 1 d D . P A 2
H69D H 0.160933 0.217410 0.859289 0.094 Uiso 0.434(5) 1 calc R U P A 2
H69E H 0.179959 0.336874 0.861474 0.094 Uiso 0.434(5) 1 calc R U P A 2
H69F H 0.274804 0.311142 0.900898 0.094 Uiso 0.434(5) 1 calc R U P A 2
C70A C 0.1812(6) 0.2346(5) 0.7483(3) 0.0625(13) Uani 0.434(5) 1 d D . P A 2
H70D H 0.219140 0.230311 0.713701 0.094 Uiso 0.434(5) 1 calc R U P A 2
H70E H 0.135033 0.273240 0.739402 0.094 Uiso 0.434(5) 1 calc R U P A 2
H70F H 0.132633 0.163593 0.752382 0.094 Uiso 0.434(5) 1 calc R U P A 2
O4 O 0.57188(8) 0.70316(7) 0.79138(4) 0.01754(18) Uani 1 1 d . . . . .

loop_
_atom_site_aniso_label
_atom_site_aniso_U_11
_atom_site_aniso_U_22
_atom_site_aniso_U_33
_atom_site_aniso_U_23
_atom_site_aniso_U_13
_atom_site_aniso_U_12
Si1 0.01445(16) 0.01535(16) 0.01616(16) 0.00184(12) -0.00041(12) 0.00617(13)
O1 0.0181(4) 0.0183(4) 0.0207(4) 0.0038(4) 0.0008(3) 0.0092(4)
C1 0.0211(6) 0.0230(6) 0.0205(6) 0.0055(5) 0.0017(5) 0.0129(5)
C2 0.0322(8) 0.0278(7) 0.0266(7) 0.0050(6) 0.0027(6) 0.0198(6)
C3 0.0388(9) 0.0398(9) 0.0344(8) 0.0062(7) 0.0049(7) 0.0298(8)
C4 0.0305(8) 0.0493(10) 0.0301(8) 0.0093(7) 0.0039(6) 0.0283(8)
C5 0.0214(7) 0.0382(8) 0.0264(7) 0.0070(6) 0.0008(5) 0.0158(6)
C6 0.0207(6) 0.0256(7) 0.0216(6) 0.0053(5) 0.0010(5) 0.0126(6)
C7 0.0395(9) 0.0228(7) 0.0447(10) -0.0001(7) -0.0014(7) 0.0186(7)
C8 0.0407(10) 0.0232(8) 0.0660(13) 0.0145(8) 0.0074(9) 0.0122(7)
C9 0.0525(11) 0.0359(9) 0.0418(10) -0.0114(8) -0.0102(8) 0.0257(9)
C10 0.0621(13) 0.0287(9) 0.0733(15) -0.0022(9) -0.0012(11) 0.0290(10)
C11 0.0342(9) 0.0688(13) 0.0481(11) 0.0107(10) 0.0069(8) 0.0374(10)
C12 0.0513(14) 0.111(2) 0.109(2) 0.056(2) 0.0137(14) 0.0595(16)
C13 0.0272(9) 0.0845(16) 0.0498(11) 0.0071(11) 0.0053(8) 0.0319(10)
C14 0.0460(13) 0.097(2) 0.0860(19) -0.0197(16) 0.0150(12) 0.0438(14)
N1 0.0167(5) 0.0214(6) 0.0204(5) 0.0031(4) -0.0020(4) 0.0072(4)
C15 0.0195(6) 0.0235(7) 0.0219(6) 0.0039(5) -0.0020(5) 0.0047(5)
C16 0.0222(7) 0.0319(8) 0.0280(7) 0.0072(6) -0.0044(6) 0.0076(6)
C17 0.0247(7) 0.0370(9) 0.0307(8) 0.0052(7) -0.0107(6) 0.0027(7)
C18 0.0323(8) 0.0266(8) 0.0300(8) -0.0001(6) -0.0096(7) 0.0007(7)
C19 0.0296(8) 0.0224(7) 0.0255(7) 0.0014(6) -0.0048(6) 0.0045(6)
C20 0.0209(6) 0.0220(7) 0.0197(6) 0.0036(5) -0.0028(5) 0.0048(5)
N2 0.0190(5) 0.0175(5) 0.0186(5) 0.0013(4) -0.0017(4) 0.0064(4)
C21 0.0174(6) 0.0187(6) 0.0187(6) 0.0041(5) 0.0008(5) 0.0074(5)
C22 0.0215(6) 0.0162(6) 0.0201(6) 0.0040(5) 0.0017(5) 0.0077(5)
C23 0.0218(6) 0.0163(6) 0.0176(6) 0.0040(5) 0.0035(5) 0.0083(5)
C24 0.0259(7) 0.0236(6) 0.0192(6) 0.0072(5) 0.0046(5) 0.0139(6)
C25 0.0336(8) 0.0259(7) 0.0240(7) 0.0088(6) 0.0087(6) 0.0195(6)
C26 0.0353(8) 0.0200(6) 0.0219(7) 0.0054(5) 0.0090(6) 0.0137(6)
C27 0.0293(7) 0.0172(6) 0.0189(6) 0.0022(5) 0.0023(5) 0.0086(5)
C28 0.0307(7) 0.0359(8) 0.0201(6) 0.0067(6) 0.0025(6) 0.0227(7)
C29 0.0484(10) 0.0457(9) 0.0217(7) 0.0129(7) 0.0096(7) 0.0319(8)
C30 0.0255(7) 0.0391(9) 0.0326(8) 0.0011(7) -0.0036(6) 0.0162(7)
C31 0.0480(10) 0.0601(12) 0.0270(8) 0.0089(8) 0.0033(7) 0.0422(10)
C32 0.0443(9) 0.0278(8) 0.0257(7) 0.0028(6) 0.0107(7) 0.0198(7)
C33 0.0556(11) 0.0465(11) 0.0274(8) -0.0076(7) 0.0045(8) 0.0275(9)
C34 0.0693(13) 0.0294(9) 0.0504(11) 0.0075(8) 0.0229(10) 0.0295(9)
O2 0.0192(4) 0.0168(4) 0.0164(4) 0.0018(3) 0.0011(3) 0.0086(4)
O3 0.0180(4) 0.0200(4) 0.0185(4) 0.0040(4) 0.0016(3) 0.0087(4)
C35 0.0484(10) 0.0479(10) 0.0317(9) 0.0038(8) 0.0173(8) 0.0241(9)
C36 0.0211(6) 0.0169(6) 0.0191(6) 0.0025(5) 0.0033(5) 0.0090(5)
C37 0.0217(6) 0.0200(6) 0.0236(7) 0.0037(5) 0.0037(5) 0.0069(5)
C38 0.0271(7) 0.0221(7) 0.0253(7) 0.0073(5) 0.0071(6) 0.0075(6)
C39 0.0296(7) 0.0212(6) 0.0191(6) 0.0043(5) 0.0042(5) 0.0106(6)
C40 0.0243(6) 0.0210(6) 0.0175(6) 0.0018(5) 0.0017(5) 0.0101(5)
C41 0.0211(6) 0.0173(6) 0.0178(6) 0.0023(5) 0.0039(5) 0.0076(5)
C42 0.0193(7) 0.0294(8) 0.0327(8) 0.0110(6) 0.0045(6) 0.0054(6)
C43 0.0274(8) 0.0276(8) 0.0370(9) 0.0061(7) -0.0021(6) 0.0007(6)
C44 0.0226(7) 0.0371(9) 0.0407(9) 0.0119(7) 0.0067(6) 0.0139(7)
C45 0.0234(8) 0.0493(11) 0.0488(10) 0.0235(9) 0.0105(7) 0.0063(7)
C46 0.0358(8) 0.0245(7) 0.0217(7) 0.0082(5) 0.0047(6) 0.0117(6)
C47 0.0408(9) 0.0335(8) 0.0275(8) 0.0124(6) 0.0013(7) 0.0170(7)
C48 0.0502(10) 0.0255(8) 0.0327(8) 0.0121(7) 0.0031(7) 0.0107(7)
C49 0.0548(11) 0.0414(9) 0.0244(8) 0.0109(7) 0.0115(7) 0.0230(9)
N3 0.0172(5) 0.0182(5) 0.0159(5) 0.0018(4) -0.0005(4) 0.0065(4)
C50 0.0184(6) 0.0174(6) 0.0196(6) 0.0011(5) -0.0008(5) 0.0070(5)
C51 0.0257(7) 0.0236(7) 0.0174(6) 0.0013(5) -0.0007(5) 0.0109(6)
C52 0.0284(7) 0.0249(7) 0.0210(7) -0.0021(5) -0.0061(5) 0.0100(6)
C53 0.0225(7) 0.0238(7) 0.0288(7) 0.0012(6) -0.0060(6) 0.0037(6)
C54 0.0206(6) 0.0223(7) 0.0250(7) 0.0032(5) -0.0019(5) 0.0046(5)
C55 0.0199(6) 0.0188(6) 0.0191(6) 0.0016(5) -0.0018(5) 0.0076(5)
N4 0.0164(5) 0.0168(5) 0.0171(5) 0.0017(4) -0.0011(4) 0.0047(4)
C56 0.0174(6) 0.0170(6) 0.0180(6) 0.0026(5) 0.0016(5) 0.0078(5)
C57 0.0172(6) 0.0196(6) 0.0182(6) 0.0048(5) 0.0012(5) 0.0077(5)
C58 0.0157(6) 0.0175(6) 0.0206(6) 0.0040(5) 0.0016(5) 0.0080(5)
C59 0.0194(6) 0.0207(6) 0.0196(6) 0.0039(5) 0.0016(5) 0.0093(5)
C60 0.0231(7) 0.0244(7) 0.0216(6) 0.0078(5) 0.0045(5) 0.0089(6)
C61 0.0195(6) 0.0201(6) 0.0258(7) 0.0072(5) 0.0034(5) 0.0057(5)
C62 0.0190(6) 0.0197(6) 0.0215(6) 0.0029(5) -0.0003(5) 0.0055(5)
C63 0.0264(7) 0.0244(7) 0.0178(6) 0.0029(5) 0.0023(5) 0.0086(6)
C64 0.0407(9) 0.0250(7) 0.0253(7) 0.0028(6) 0.0112(6) 0.0138(7)
C65 0.0282(8) 0.0475(10) 0.0270(8) -0.0007(7) -0.0062(6) 0.0140(7)
C66 0.0543(11) 0.0314(8) 0.0198(7) 0.0055(6) 0.0083(7) 0.0129(8)
C67 0.0297(8) 0.0221(7) 0.0356(8) 0.0113(6) 0.0041(6) 0.0026(6)
C68 0.0517(14) 0.0304(10) 0.0563(15) 0.0180(9) 0.0097(10) 0.0025(9)
C69 0.0517(14) 0.0304(10) 0.0563(15) 0.0180(9) 0.0097(10) 0.0025(9)
C70 0.0517(14) 0.0304(10) 0.0563(15) 0.0180(9) 0.0097(10) 0.0025(9)
C68A 0.059(2) 0.0385(16) 0.072(2) 0.0240(15) 0.0221(17) -0.0042(14)
C69A 0.059(2) 0.0385(16) 0.072(2) 0.0240(15) 0.0221(17) -0.0042(14)
C70A 0.059(2) 0.0385(16) 0.072(2) 0.0240(15) 0.0221(17) -0.0042(14)
O4 0.0167(4) 0.0154(4) 0.0184(4) 0.0023(3) 0.0014(3) 0.0058(4)

loop_
_atom_type_symbol
_atom_type_description
_atom_type_scat_dispersion_real
_atom_type_scat_dispersion_imag
_atom_type_scat_source
C C 0.0033 0.0016 'International Tables Vol C Tables 4.2.6.8 and 6.1.1.4'
H H 0.0000 0.0000 'International Tables Vol C Tables 4.2.6.8 and 6.1.1.4'
N N 0.0061 0.0033 'International Tables Vol C Tables 4.2.6.8 and 6.1.1.4'
O O 0.0106 0.0060 'International Tables Vol C Tables 4.2.6.8 and 6.1.1.4'
Si Si 0.0817 0.0704 'International Tables Vol C Tables 4.2.6.8 and 6.1.1.4'
Cl Cl 0.1484 0.1585 'International Tables Vol C Tables 4.2.6.8 and 6.1.1.4'

loop_
_geom_angle_atom_site_label_1
_geom_angle_atom_site_label_2
_geom_angle_atom_site_label_3
_geom_angle
_geom_angle_site_symmetry_1
_geom_angle_site_symmetry_3
_geom_angle_publ_flag
O1 Si1 O4 89.80(5) . . ?
O1 Si1 O3 89.69(5) . . ?
O4 Si1 O3 174.59(5) . . ?
O1 Si1 O2 174.83(5) . . ?
O4 Si1 O2 90.21(5) . . ?
O3 Si1 O2 90.79(5) . . ?
O1 Si1 C56 94.06(5) . . ?
O4 Si1 C56 87.60(5) . . ?
O3 Si1 C56 87.06(5) . . ?
O2 Si1 C56 91.10(5) . . ?
O1 Si1 C21 87.47(5) . . ?
O4 Si1 C21 93.89(5) . . ?
O3 Si1 C21 91.47(5) . . ?
O2 Si1 C21 87.38(5) . . ?
C56 Si1 C21 177.87(6) . . ?
C1 O1 Si1 124.48(9) . . ?
O1 C1 C6 121.71(12) . . ?
O1 C1 C2 120.19(13) . . ?
C6 C1 C2 118.08(13) . . ?
C3 C2 C1 118.04(15) . . ?
C3 C2 C7 121.90(14) . . ?
C1 C2 C7 120.05(13) . . ?
C2 C3 C4 123.72(15) . . ?
C2 C3 H3 118.1 . . ?
C4 C3 H3 118.1 . . ?
C5 C4 C3 117.39(14) . . ?
C5 C4 C11 121.82(17) . . ?
C3 C4 C11 120.77(16) . . ?
C4 C5 C6 120.65(15) . . ?
C4 C5 H5 119.7 . . ?
C6 C5 H5 119.7 . . ?
C5 C6 C1 121.67(14) . . ?
C5 C6 N1 119.63(13) . . ?
C1 C6 N1 118.65(12) . . ?
C2 C7 C8 109.93(15) . . ?
C2 C7 C9 109.59(15) . . ?
C8 C7 C9 110.74(16) . . ?
C2 C7 C10 111.89(15) . . ?
C8 C7 C10 107.49(17) . . ?
C9 C7 C10 107.16(16) . . ?
C7 C8 H8A 109.5 . . ?
C7 C8 H8B 109.5 . . ?
H8A C8 H8B 109.5 . . ?
C7 C8 H8C 109.5 . . ?
H8A C8 H8C 109.5 . . ?
H8B C8 H8C 109.5 . . ?
C7 C9 H9A 109.5 . . ?
C7 C9 H9B 109.5 . . ?
H9A C9 H9B 109.5 . . ?
C7 C9 H9C 109.5 . . ?
H9A C9 H9C 109.5 . . ?
H9B C9 H9C 109.5 . . ?
C7 C10 H10A 109.5 . . ?
C7 C10 H10B 109.5 . . ?
H10A C10 H10B 109.5 . . ?
C7 C10 H10C 109.5 . . ?
H10A C10 H10C 109.5 . . ?
H10B C10 H10C 109.5 . . ?
C13 C11 C14 107.4(2) . . ?
C13 C11 C12 108.7(2) . . ?
C14 C11 C12 111.0(2) . . ?
C13 C11 C4 111.69(17) . . ?
C14 C11 C4 110.01(17) . . ?
C12 C11 C4 108.05(18) . . ?
C11 C12 H12A 109.5 . . ?
C11 C12 H12B 109.5 . . ?
H12A C12 H12B 109.5 . . ?
C11 C12 H12C 109.5 . . ?
H12A C12 H12C 109.5 . . ?
H12B C12 H12C 109.5 . . ?
C11 C13 H13A 109.5 . . ?
C11 C13 H13B 109.5 . . ?
H13A C13 H13B 109.5 . . ?
C11 C13 H13C 109.5 . . ?
H13A C13 H13C 109.5 . . ?
H13B C13 H13C 109.5 . . ?
C11 C14 H14A 109.5 . . ?
C11 C14 H14B 109.5 . . ?
H14A C14 H14B 109.5 . . ?
C11 C14 H14C 109.5 . . ?
H14A C14 H14C 109.5 . . ?
H14B C14 H14C 109.5 . . ?
C21 N1 C15 109.07(12) . . ?
C21 N1 C6 121.28(11) . . ?
C15 N1 C6 129.62(12) . . ?
C20 C15 C16 120.51(14) . . ?
C20 C15 N1 106.30(12) . . ?
C16 C15 N1 133.19(14) . . ?
C17 C16 C15 117.14(15) . . ?
C17 C16 H16 121.4 . . ?
C15 C16 H16 121.4 . . ?
C16 C17 C18 121.99(15) . . ?
C16 C17 H17 119.0 . . ?
C18 C17 H17 119.0 . . ?
C19 C18 C17 121.43(15) . . ?
C19 C18 H18 119.3 . . ?
C17 C18 H18 119.3 . . ?
C18 C19 C20 116.86(15) . . ?
C18 C19 H19 121.6 . . ?
C20 C19 H19 121.6 . . ?
C19 C20 C15 121.93(14) . . ?
C19 C20 N2 131.76(14) . . ?
C15 C20 N2 106.27(12) . . ?
C21 N2 C20 109.65(12) . . ?
C21 N2 C22 121.47(11) . . ?
C20 N2 C22 128.84(12) . . ?
N2 C21 N1 108.65(12) . . ?
N2 C21 Si1 125.47(10) . . ?
N1 C21 Si1 125.77(10) . . ?
C27 C22 C23 122.34(13) . . ?
C27 C22 N2 119.54(12) . . ?
C23 C22 N2 118.00(12) . . ?
O2 C23 C22 120.64(12) . . ?
O2 C23 C24 121.60(12) . . ?
C22 C23 C24 117.75(12) . . ?
C25 C24 C23 117.85(13) . . ?
C25 C24 C28 120.73(13) . . ?
C23 C24 C28 121.41(12) . . ?
C24 C25 C26 124.22(13) . . ?
C24 C25 H25 117.9 . . ?
C26 C25 H25 117.9 . . ?
C27 C26 C25 117.30(13) . . ?
C27 C26 C32 123.28(14) . . ?
C25 C26 C32 119.42(14) . . ?
C26 C27 C22 120.18(13) . . ?
C26 C27 H27 119.9 . . ?
C22 C27 H27 119.9 . . ?
C30 C28 C29 110.19(13) . . ?
C30 C28 C31 107.04(14) . . ?
C29 C28 C31 107.79(13) . . ?
C30 C28 C24 110.68(12) . . ?
C29 C28 C24 109.16(13) . . ?
C31 C28 C24 111.93(13) . . ?
C28 C29 H29A 109.5 . . ?
C28 C29 H29B 109.5 . . ?
H29A C29 H29B 109.5 . . ?
C28 C29 H29C 109.5 . . ?
H29A C29 H29C 109.5 . . ?
H29B C29 H29C 109.5 . . ?
C28 C30 H30A 109.5 . . ?
C28 C30 H30B 109.5 . . ?
H30A C30 H30B 109.5 . . ?
C28 C30 H30C 109.5 . . ?
H30A C30 H30C 109.5 . . ?
H30B C30 H30C 109.5 . . ?
C28 C31 H31A 109.5 . . ?
C28 C31 H31B 109.5 . . ?
H31A C31 H31B 109.5 . . ?
C28 C31 H31C 109.5 . . ?
H31A C31 H31C 109.5 . . ?
H31B C31 H31C 109.5 . . ?
C26 C32 C33 112.02(14) . . ?
C26 C32 C34 108.85(13) . . ?
C33 C32 C34 108.80(16) . . ?
C26 C32 C35 109.15(14) . . ?
C33 C32 C35 108.33(15) . . ?
C34 C32 C35 109.66(16) . . ?
C32 C33 H33A 109.5 . . ?
C32 C33 H33B 109.5 . . ?
H33A C33 H33B 109.5 . . ?
C32 C33 H33C 109.5 . . ?
H33A C33 H33C 109.5 . . ?
H33B C33 H33C 109.5 . . ?
C32 C34 H34A 109.5 . . ?
C32 C34 H34B 109.5 . . ?
H34A C34 H34B 109.5 . . ?
C32 C34 H34C 109.5 . . ?
H34A C34 H34C 109.5 . . ?
H34B C34 H34C 109.5 . . ?
C23 O2 Si1 122.37(8) . . ?
C36 O3 Si1 123.62(9) . . ?
C32 C35 H35A 109.5 . . ?
C32 C35 H35B 109.5 . . ?
H35A C35 H35B 109.5 . . ?
C32 C35 H35C 109.5 . . ?
H35A C35 H35C 109.5 . . ?
H35B C35 H35C 109.5 . . ?
O3 C36 C41 121.01(12) . . ?
O3 C36 C37 121.14(12) . . ?
C41 C36 C37 117.83(12) . . ?
C38 C37 C36 117.77(13) . . ?
C38 C37 C42 121.79(13) . . ?
C36 C37 C42 120.44(13) . . ?
C37 C38 C39 123.86(14) . . ?
C37 C38 H38 118.1 . . ?
C39 C38 H38 118.1 . . ?
C40 C39 C38 117.25(13) . . ?
C40 C39 C46 122.78(13) . . ?
C38 C39 C46 119.97(13) . . ?
C39 C40 C41 120.20(13) . . ?
C39 C40 H40 119.9 . . ?
C41 C40 H40 119.9 . . ?
C40 C41 C36 121.83(13) . . ?
C40 C41 N3 119.87(12) . . ?
C36 C41 N3 118.19(12) . . ?
C43 C42 C37 110.39(13) . . ?
C43 C42 C45 107.49(14) . . ?
C37 C42 C45 111.75(13) . . ?
C43 C42 C44 110.26(14) . . ?
C37 C42 C44 109.65(13) . . ?
C45 C42 C44 107.24(14) . . ?
C42 C43 H43A 109.5 . . ?
C42 C43 H43B 109.5 . . ?
H43A C43 H43B 109.5 . . ?
C42 C43 H43C 109.5 . . ?
H43A C43 H43C 109.5 . . ?
H43B C43 H43C 109.5 . . ?
C42 C44 H44A 109.5 . . ?
C42 C44 H44B 109.5 . . ?
H44A C44 H44B 109.5 . . ?
C42 C44 H44C 109.5 . . ?
H44A C44 H44C 109.5 . . ?
H44B C44 H44C 109.5 . . ?
C42 C45 H45A 109.5 . . ?
C42 C45 H45B 109.5 . . ?
H45A C45 H45B 109.5 . . ?
C42 C45 H45C 109.5 . . ?
H45A C45 H45C 109.5 . . ?
H45B C45 H45C 109.5 . . ?
C47 C46 C39 111.85(13) . . ?
C47 C46 C49 109.16(14) . . ?
C39 C46 C49 109.41(13) . . ?
C47 C46 C48 107.41(14) . . ?
C39 C46 C48 109.35(13) . . ?
C49 C46 C48 109.62(14) . . ?
C46 C47 H47A 109.5 . . ?
C46 C47 H47B 109.5 . . ?
H47A C47 H47B 109.5 . . ?
C46 C47 H47C 109.5 . . ?
H47A C47 H47C 109.5 . . ?
H47B C47 H47C 109.5 . . ?
C46 C48 H48A 109.5 . . ?
C46 C48 H48B 109.5 . . ?
H48A C48 H48B 109.5 . . ?
C46 C48 H48C 109.5 . . ?
H48A C48 H48C 109.5 . . ?
H48B C48 H48C 109.5 . . ?
C46 C49 H49A 109.5 . . ?
C46 C49 H49B 109.5 . . ?
H49A C49 H49B 109.5 . . ?
C46 C49 H49C 109.5 . . ?
H49A C49 H49C 109.5 . . ?
H49B C49 H49C 109.5 . . ?
C56 N3 C50 109.29(11) . . ?
C56 N3 C41 121.50(11) . . ?
C50 N3 C41 129.18(11) . . ?
C51 C50 C55 121.25(13) . . ?
C51 C50 N3 132.35(13) . . ?
C55 C50 N3 106.38(11) . . ?
C52 C51 C50 117.09(14) . . ?
C52 C51 H51 121.5 . . ?
C50 C51 H51 121.5 . . ?
C51 C52 C53 121.48(13) . . ?
C51 C52 H52 119.3 . . ?
C53 C52 H52 119.3 . . ?
C54 C53 C52 121.74(14) . . ?
C54 C53 H53 119.1 . . ?
C52 C53 H53 119.1 . . ?
C53 C54 C55 116.95(14) . . ?
C53 C54 H54 121.5 . . ?
C55 C54 H54 121.5 . . ?
C54 C55 C50 121.29(13) . . ?
C54 C55 N4 132.60(13) . . ?
C50 C55 N4 106.10(11) . . ?
C56 N4 C55 109.32(11) . . ?
C56 N4 C57 121.24(11) . . ?
C55 N4 C57 129.43(11) . . ?
N4 C56 N3 108.85(11) . . ?
N4 C56 Si1 126.12(10) . . ?
N3 C56 Si1 124.95(10) . . ?
C62 C57 C58 122.01(12) . . ?
C62 C57 N4 119.73(12) . . ?
C58 C57 N4 118.18(12) . . ?
O4 C58 C57 121.42(12) . . ?
O4 C58 C59 120.60(12) . . ?
C57 C58 C59 117.97(12) . . ?
C60 C59 C58 118.06(13) . . ?
C60 C59 C63 121.37(12) . . ?
C58 C59 C63 120.54(12) . . ?
C61 C60 C59 123.97(13) . . ?
C61 C60 H60 118.0 . . ?
C59 C60 H60 118.0 . . ?
C62 C61 C60 117.44(13) . . ?
C62 C61 C67 121.72(13) . . ?
C60 C61 C67 120.84(13) . . ?
C61 C62 C57 120.18(13) . . ?
C61 C62 H62 119.9 . . ?
C57 C62 H62 119.9 . . ?
C59 C63 C64 111.07(12) . . ?
C59 C63 C65 109.25(12) . . ?
C64 C63 C65 110.12(14) . . ?
C59 C63 C66 111.94(13) . . ?
C64 C63 C66 106.51(13) . . ?
C65 C63 C66 107.87(14) . . ?
C63 C64 H64A 109.5 . . ?
C63 C64 H64B 109.5 . . ?
H64A C64 H64B 109.5 . . ?
C63 C64 H64C 109.5 . . ?
H64A C64 H64C 109.5 . . ?
H64B C64 H64C 109.5 . . ?
C63 C65 H65A 109.5 . . ?
C63 C65 H65B 109.5 . . ?
H65A C65 H65B 109.5 . . ?
C63 C65 H65C 109.5 . . ?
H65A C65 H65C 109.5 . . ?
H65B C65 H65C 109.5 . . ?
C63 C66 H66A 109.5 . . ?
C63 C66 H66B 109.5 . . ?
H66A C66 H66B 109.5 . . ?
C63 C66 H66C 109.5 . . ?
H66A C66 H66C 109.5 . . ?
H66B C66 H66C 109.5 . . ?
C69A C67 C70A 111.1(4) . . ?
C70 C67 C68 110.4(3) . . ?
C69A C67 C68A 108.1(4) . . ?
C70A C67 C68A 107.8(4) . . ?
C69A C67 C61 113.6(2) . . ?
C70 C67 C61 114.56(19) . . ?
C70A C67 C61 109.5(2) . . ?
C68 C67 C61 110.78(17) . . ?
C68A C67 C61 106.4(2) . . ?
C70 C67 C69 107.3(3) . . ?
C68 C67 C69 104.9(2) . . ?
C61 C67 C69 108.37(17) . . ?
C67 C68 H68A 109.5 . . ?
C67 C68 H68B 109.5 . . ?
H68A C68 H68B 109.5 . . ?
C67 C68 H68C 109.5 . . ?
H68A C68 H68C 109.5 . . ?
H68B C68 H68C 109.5 . . ?
C67 C69 H69A 109.5 . . ?
C67 C69 H69B 109.5 . . ?
H69A C69 H69B 109.5 . . ?
C67 C69 H69C 109.5 . . ?
H69A C69 H69C 109.5 . . ?
H69B C69 H69C 109.5 . . ?
C67 C70 H70A 109.5 . . ?
C67 C70 H70B 109.5 . . ?
H70A C70 H70B 109.5 . . ?
C67 C70 H70C 109.5 . . ?
H70A C70 H70C 109.5 . . ?
H70B C70 H70C 109.5 . . ?
C67 C68A H68D 109.5 . . ?
C67 C68A H68E 109.5 . . ?
H68D C68A H68E 109.5 . . ?
C67 C68A H68F 109.5 . . ?
H68D C68A H68F 109.5 . . ?
H68E C68A H68F 109.5 . . ?
C67 C69A H69D 109.5 . . ?
C67 C69A H69E 109.5 . . ?
H69D C69A H69E 109.5 . . ?
C67 C69A H69F 109.5 . . ?
H69D C69A H69F 109.5 . . ?
H69E C69A H69F 109.5 . . ?
C67 C70A H70D 109.5 . . ?
C67 C70A H70E 109.5 . . ?
H70D C70A H70E 109.5 . . ?
C67 C70A H70F 109.5 . . ?
H70D C70A H70F 109.5 . . ?
H70E C70A H70F 109.5 . . ?
C58 O4 Si1 123.93(8) . . ?

loop_
_geom_bond_atom_site_label_1
_geom_bond_atom_site_label_2
_geom_bond_distance
_geom_bond_site_symmetry_2
_geom_bond_publ_flag
Si1 O1 1.7701(10) . ?
Si1 O4 1.7711(10) . ?
Si1 O3 1.7851(10) . ?
Si1 O2 1.7864(10) . ?
Si1 C56 1.9066(14) . ?
Si1 C21 1.9082(14) . ?
O1 C1 1.3426(16) . ?
C1 C6 1.407(2) . ?
C1 C2 1.417(2) . ?
C2 C3 1.396(2) . ?
C2 C7 1.531(2) . ?
C3 C4 1.399(3) . ?
C3 H3 0.9500 . ?
C4 C5 1.382(2) . ?
C4 C11 1.537(2) . ?
C5 C6 1.395(2) . ?
C5 H5 0.9500 . ?
C6 N1 1.4306(18) . ?
C7 C8 1.537(3) . ?
C7 C9 1.538(3) . ?
C7 C10 1.540(2) . ?
C8 H8A 0.9800 . ?
C8 H8B 0.9800 . ?
C8 H8C 0.9800 . ?
C9 H9A 0.9800 . ?
C9 H9B 0.9800 . ?
C9 H9C 0.9800 . ?
C10 H10A 0.9800 . ?
C10 H10B 0.9800 . ?
C10 H10C 0.9800 . ?
C11 C13 1.528(3) . ?
C11 C14 1.534(3) . ?
C11 C12 1.534(3) . ?
C12 H12A 0.9800 . ?
C12 H12B 0.9800 . ?
C12 H12C 0.9800 . ?
C13 H13A 0.9800 . ?
C13 H13B 0.9800 . ?
C13 H13C 0.9800 . ?
C14 H14A 0.9800 . ?
C14 H14B 0.9800 . ?
C14 H14C 0.9800 . ?
N1 C21 1.3520(17) . ?
N1 C15 1.4077(18) . ?
C15 C20 1.400(2) . ?
C15 C16 1.4025(19) . ?
C16 C17 1.385(2) . ?
C16 H16 0.9500 . ?
C17 C18 1.394(3) . ?
C17 H17 0.9500 . ?
C18 C19 1.388(2) . ?
C18 H18 0.9500 . ?
C19 C20 1.395(2) . ?
C19 H19 0.9500 . ?
C20 N2 1.4024(17) . ?
N2 C21 1.3421(17) . ?
N2 C22 1.4321(17) . ?
C22 C27 1.3923(19) . ?
C22 C23 1.4054(18) . ?
C23 O2 1.3490(16) . ?
C23 C24 1.4180(19) . ?
C24 C25 1.390(2) . ?
C24 C28 1.5397(19) . ?
C25 C26 1.398(2) . ?
C25 H25 0.9500 . ?
C26 C27 1.382(2) . ?
C26 C32 1.531(2) . ?
C27 H27 0.9500 . ?
C28 C30 1.537(2) . ?
C28 C29 1.539(2) . ?
C28 C31 1.539(2) . ?
C29 H29A 0.9800 . ?
C29 H29B 0.9800 . ?
C29 H29C 0.9800 . ?
C30 H30A 0.9800 . ?
C30 H30B 0.9800 . ?
C30 H30C 0.9800 . ?
C31 H31A 0.9800 . ?
C31 H31B 0.9800 . ?
C31 H31C 0.9800 . ?
C32 C33 1.534(3) . ?
C32 C34 1.534(2) . ?
C32 C35 1.536(3) . ?
C33 H33A 0.9800 . ?
C33 H33B 0.9800 . ?
C33 H33C 0.9800 . ?
C34 H34A 0.9800 . ?
C34 H34B 0.9800 . ?
C34 H34C 0.9800 . ?
O3 C36 1.3432(16) . ?
C35 H35A 0.9800 . ?
C35 H35B 0.9800 . ?
C35 H35C 0.9800 . ?
C36 C41 1.4070(19) . ?
C36 C37 1.4154(19) . ?
C37 C38 1.392(2) . ?
C37 C42 1.538(2) . ?
C38 C39 1.402(2) . ?
C38 H38 0.9500 . ?
C39 C40 1.385(2) . ?
C39 C46 1.534(2) . ?
C40 C41 1.3929(19) . ?
C40 H40 0.9500 . ?
C41 N3 1.4329(17) . ?
C42 C43 1.536(2) . ?
C42 C45 1.539(2) . ?
C42 C44 1.543(2) . ?
C43 H43A 0.9800 . ?
C43 H43B 0.9800 . ?
C43 H43C 0.9800 . ?
C44 H44A 0.9800 . ?
C44 H44B 0.9800 . ?
C44 H44C 0.9800 . ?
C45 H45A 0.9800 . ?
C45 H45B 0.9800 . ?
C45 H45C 0.9800 . ?
C46 C47 1.526(2) . ?
C46 C49 1.537(2) . ?
C46 C48 1.537(2) . ?
C47 H47A 0.9800 . ?
C47 H47B 0.9800 . ?
C47 H47C 0.9800 . ?
C48 H48A 0.9800 . ?
C48 H48B 0.9800 . ?
C48 H48C 0.9800 . ?
C49 H49A 0.9800 . ?
C49 H49B 0.9800 . ?
C49 H49C 0.9800 . ?
N3 C56 1.3453(17) . ?
N3 C50 1.4045(17) . ?
C50 C51 1.3995(18) . ?
C50 C55 1.401(2) . ?
C51 C52 1.385(2) . ?
C51 H51 0.9500 . ?
C52 C53 1.400(2) . ?
C52 H52 0.9500 . ?
C53 C54 1.388(2) . ?
C53 H53 0.9500 . ?
C54 C55 1.3960(19) . ?
C54 H54 0.9500 . ?
C55 N4 1.4078(16) . ?
N4 C56 1.3448(17) . ?
N4 C57 1.4332(17) . ?
C57 C62 1.3938(19) . ?
C57 C58 1.4086(18) . ?
C58 O4 1.3464(16) . ?
C58 C59 1.4127(19) . ?
C59 C60 1.395(2) . ?
C59 C63 1.5357(19) . ?
C60 C61 1.394(2) . ?
C60 H60 0.9500 . ?
C61 C62 1.389(2) . ?
C61 C67 1.536(2) . ?
C62 H62 0.9500 . ?
C63 C64 1.537(2) . ?
C63 C65 1.537(2) . ?
C63 C66 1.537(2) . ?
C64 H64A 0.9800 . ?
C64 H64B 0.9800 . ?
C64 H64C 0.9800 . ?
C65 H65A 0.9800 . ?
C65 H65B 0.9800 . ?
C65 H65C 0.9800 . ?
C66 H66A 0.9800 . ?
C66 H66B 0.9800 . ?
C66 H66C 0.9800 . ?
C67 C69A 1.428(6) . ?
C67 C70 1.468(4) . ?
C67 C70A 1.520(6) . ?
C67 C68 1.523(4) . ?
C67 C68A 1.535(6) . ?
C67 C69 1.583(5) . ?
C68 H68A 0.9800 . ?
C68 H68B 0.9800 . ?
C68 H68C 0.9800 . ?
C69 H69A 0.9800 . ?
C69 H69B 0.9800 . ?
C69 H69C 0.9800 . ?
C70 H70A 0.9800 . ?
C70 H70B 0.9800 . ?
C70 H70C 0.9800 . ?
C68A H68D 0.9800 . ?
C68A H68E 0.9800 . ?
C68A H68F 0.9800 . ?
C69A H69D 0.9800 . ?
C69A H69E 0.9800 . ?
C69A H69F 0.9800 . ?
C70A H70D 0.9800 . ?
C70A H70E 0.9800 . ?
C70A H70F 0.9800 . ?

loop_
_geom_torsion_atom_site_label_1
_geom_torsion_atom_site_label_2
_geom_torsion_atom_site_label_3
_geom_torsion_atom_site_label_4
_geom_torsion
_geom_torsion_site_symmetry_1
_geom_torsion_site_symmetry_2
_geom_torsion_site_symmetry_3
_geom_torsion_site_symmetry_4
_geom_torsion_publ_flag
O4 Si1 O1 C1 -143.08(11) . . . . ?
O3 Si1 O1 C1 42.31(11) . . . . ?
C56 Si1 O1 C1 129.34(11) . . . . ?
C21 Si1 O1 C1 -49.18(11) . . . . ?
Si1 O1 C1 C6 40.39(18) . . . . ?
Si1 O1 C1 C2 -140.80(12) . . . . ?
O1 C1 C2 C3 177.12(14) . . . . ?
C6 C1 C2 C3 -4.0(2) . . . . ?
O1 C1 C2 C7 -1.8(2) . . . . ?
C6 C1 C2 C7 177.09(14) . . . . ?
C1 C2 C3 C4 -1.6(3) . . . . ?
C7 C2 C3 C4 177.27(16) . . . . ?
C2 C3 C4 C5 3.6(3) . . . . ?
C2 C3 C4 C11 -177.78(17) . . . . ?
C3 C4 C5 C6 0.1(2) . . . . ?
C11 C4 C5 C6 -178.48(16) . . . . ?
C4 C5 C6 C1 -5.9(2) . . . . ?
C4 C5 C6 N1 176.90(14) . . . . ?
O1 C1 C6 C5 -173.39(13) . . . . ?
C2 C1 C6 C5 7.8(2) . . . . ?
O1 C1 C6 N1 3.9(2) . . . . ?
C2 C1 C6 N1 -174.96(13) . . . . ?
C3 C2 C7 C8 123.30(17) . . . . ?
C1 C2 C7 C8 -57.87(19) . . . . ?
C3 C2 C7 C9 -114.76(18) . . . . ?
C1 C2 C7 C9 64.1(2) . . . . ?
C3 C2 C7 C10 4.0(2) . . . . ?
C1 C2 C7 C10 -177.22(17) . . . . ?
C5 C4 C11 C13 -12.3(3) . . . . ?
C3 C4 C11 C13 169.13(17) . . . . ?
C5 C4 C11 C14 -131.5(2) . . . . ?
C3 C4 C11 C14 50.0(3) . . . . ?
C5 C4 C11 C12 107.2(2) . . . . ?
C3 C4 C11 C12 -71.3(3) . . . . ?
C5 C6 N1 C21 155.95(14) . . . . ?
C1 C6 N1 C21 -21.4(2) . . . . ?
C5 C6 N1 C15 -22.2(2) . . . . ?
C1 C6 N1 C15 160.51(14) . . . . ?
C21 N1 C15 C20 -1.30(16) . . . . ?
C6 N1 C15 C20 177.00(14) . . . . ?
C21 N1 C15 C16 178.23(17) . . . . ?
C6 N1 C15 C16 -3.5(3) . . . . ?
C20 C15 C16 C17 -2.7(2) . . . . ?
N1 C15 C16 C17 177.84(16) . . . . ?
C15 C16 C17 C18 -0.7(3) . . . . ?
C16 C17 C18 C19 2.3(3) . . . . ?
C17 C18 C19 C20 -0.6(3) . . . . ?
C18 C19 C20 C15 -2.9(2) . . . . ?
C18 C19 C20 N2 179.69(16) . . . . ?
C16 C15 C20 C19 4.6(2) . . . . ?
N1 C15 C20 C19 -175.83(14) . . . . ?
C16 C15 C20 N2 -177.40(14) . . . . ?
N1 C15 C20 N2 2.20(16) . . . . ?
C19 C20 N2 C21 175.35(16) . . . . ?
C15 C20 N2 C21 -2.40(16) . . . . ?
C19 C20 N2 C22 -6.9(3) . . . . ?
C15 C20 N2 C22 175.33(13) . . . . ?
C20 N2 C21 N1 1.62(16) . . . . ?
C22 N2 C21 N1 -176.31(12) . . . . ?
C20 N2 C21 Si1 -174.81(10) . . . . ?
C22 N2 C21 Si1 7.26(19) . . . . ?
C15 N1 C21 N2 -0.19(16) . . . . ?
C6 N1 C21 N2 -178.66(12) . . . . ?
C15 N1 C21 Si1 176.23(10) . . . . ?
C6 N1 C21 Si1 -2.24(19) . . . . ?
C21 N2 C22 C27 148.49(14) . . . . ?
C20 N2 C22 C27 -29.0(2) . . . . ?
C21 N2 C22 C23 -27.64(19) . . . . ?
C20 N2 C22 C23 154.87(14) . . . . ?
C27 C22 C23 O2 -174.37(13) . . . . ?
N2 C22 C23 O2 1.64(19) . . . . ?
C27 C22 C23 C24 6.7(2) . . . . ?
N2 C22 C23 C24 -177.27(12) . . . . ?
O2 C23 C24 C25 177.37(13) . . . . ?
C22 C23 C24 C25 -3.7(2) . . . . ?
O2 C23 C24 C28 -3.5(2) . . . . ?
C22 C23 C24 C28 175.40(13) . . . . ?
C23 C24 C25 C26 -1.5(2) . . . . ?
C28 C24 C25 C26 179.33(14) . . . . ?
C24 C25 C26 C27 4.0(2) . . . . ?
C24 C25 C26 C32 -175.91(15) . . . . ?
C25 C26 C27 C22 -1.0(2) . . . . ?
C32 C26 C27 C22 178.86(14) . . . . ?
C23 C22 C27 C26 -4.3(2) . . . . ?
N2 C22 C27 C26 179.71(13) . . . . ?
C25 C24 C28 C30 -119.87(15) . . . . ?
C23 C24 C28 C30 61.02(18) . . . . ?
C25 C24 C28 C29 118.68(15) . . . . ?
C23 C24 C28 C29 -60.43(18) . . . . ?
C25 C24 C28 C31 -0.6(2) . . . . ?
C23 C24 C28 C31 -179.67(15) . . . . ?
C27 C26 C32 C33 -4.4(2) . . . . ?
C25 C26 C32 C33 175.51(16) . . . . ?
C27 C26 C32 C34 115.99(18) . . . . ?
C25 C26 C32 C34 -64.1(2) . . . . ?
C27 C26 C32 C35 -124.35(17) . . . . ?
C25 C26 C32 C35 55.53(19) . . . . ?
C22 C23 O2 Si1 46.62(16) . . . . ?
C24 C23 O2 Si1 -134.51(11) . . . . ?
O4 Si1 O2 C23 41.68(10) . . . . ?
O3 Si1 O2 C23 -143.64(10) . . . . ?
C56 Si1 O2 C23 129.28(10) . . . . ?
C21 Si1 O2 C23 -52.21(10) . . . . ?
O1 Si1 O3 C36 145.69(10) . . . . ?
O2 Si1 O3 C36 -39.46(10) . . . . ?
C56 Si1 O3 C36 51.61(11) . . . . ?
C21 Si1 O3 C36 -126.85(11) . . . . ?
Si1 O3 C36 C41 -40.22(16) . . . . ?
Si1 O3 C36 C37 141.21(11) . . . . ?
O3 C36 C37 C38 -171.88(13) . . . . ?
C41 C36 C37 C38 9.5(2) . . . . ?
O3 C36 C37 C42 8.2(2) . . . . ?
C41 C36 C37 C42 -170.41(13) . . . . ?
C36 C37 C38 C39 0.0(2) . . . . ?
C42 C37 C38 C39 179.89(14) . . . . ?
C37 C38 C39 C40 -6.7(2) . . . . ?
C37 C38 C39 C46 172.80(14) . . . . ?
C38 C39 C40 C41 3.6(2) . . . . ?
C46 C39 C40 C41 -175.85(13) . . . . ?
C39 C40 C41 C36 6.1(2) . . . . ?
C39 C40 C41 N3 -177.86(12) . . . . ?
O3 C36 C41 C40 168.64(12) . . . . ?
C37 C36 C41 C40 -12.7(2) . . . . ?
O3 C36 C41 N3 -7.50(19) . . . . ?
C37 C36 C41 N3 171.12(12) . . . . ?
C38 C37 C42 C43 113.41(16) . . . . ?
C36 C37 C42 C43 -66.68(18) . . . . ?
C38 C37 C42 C45 -6.2(2) . . . . ?
C36 C37 C42 C45 173.75(15) . . . . ?
C38 C37 C42 C44 -124.93(15) . . . . ?
C36 C37 C42 C44 54.98(18) . . . . ?
C40 C39 C46 C47 9.6(2) . . . . ?
C38 C39 C46 C47 -169.80(14) . . . . ?
C40 C39 C46 C49 -111.43(17) . . . . ?
C38 C39 C46 C49 69.12(18) . . . . ?
C40 C39 C46 C48 128.50(16) . . . . ?
C38 C39 C46 C48 -50.95(19) . . . . ?
C40 C41 N3 C56 -150.15(13) . . . . ?
C36 C41 N3 C56 26.07(18) . . . . ?
C40 C41 N3 C50 27.9(2) . . . . ?
C36 C41 N3 C50 -155.83(13) . . . . ?
C56 N3 C50 C51 -176.07(15) . . . . ?
C41 N3 C50 C51 5.6(2) . . . . ?
C56 N3 C50 C55 2.13(15) . . . . ?
C41 N3 C50 C55 -176.16(12) . . . . ?
C55 C50 C51 C52 2.2(2) . . . . ?
N3 C50 C51 C52 -179.78(14) . . . . ?
C50 C51 C52 C53 1.5(2) . . . . ?
C51 C52 C53 C54 -2.5(2) . . . . ?
C52 C53 C54 C55 -0.3(2) . . . . ?
C53 C54 C55 C50 4.0(2) . . . . ?
C53 C54 C55 N4 -177.48(15) . . . . ?
C51 C50 C55 C54 -5.1(2) . . . . ?
N3 C50 C55 C54 176.45(13) . . . . ?
C51 C50 C55 N4 176.01(12) . . . . ?
N3 C50 C55 N4 -2.43(14) . . . . ?
C54 C55 N4 C56 -176.75(15) . . . . ?
C50 C55 N4 C56 1.95(15) . . . . ?
C54 C55 N4 C57 2.4(2) . . . . ?
C50 C55 N4 C57 -178.93(12) . . . . ?
C55 N4 C56 N3 -0.65(15) . . . . ?
C57 N4 C56 N3 -179.86(11) . . . . ?
C55 N4 C56 Si1 176.13(10) . . . . ?
C57 N4 C56 Si1 -3.07(18) . . . . ?
C50 N3 C56 N4 -0.93(15) . . . . ?
C41 N3 C56 N4 177.51(11) . . . . ?
C50 N3 C56 Si1 -177.76(9) . . . . ?
C41 N3 C56 Si1 0.68(18) . . . . ?
C56 N4 C57 C62 -152.14(13) . . . . ?
C55 N4 C57 C62 28.8(2) . . . . ?
C56 N4 C57 C58 24.56(18) . . . . ?
C55 N4 C57 C58 -154.47(13) . . . . ?
C62 C57 C58 O4 173.43(12) . . . . ?
N4 C57 C58 O4 -3.19(18) . . . . ?
C62 C57 C58 C59 -7.5(2) . . . . ?
N4 C57 C58 C59 175.91(11) . . . . ?
O4 C58 C59 C60 -175.85(12) . . . . ?
C57 C58 C59 C60 5.03(19) . . . . ?
O4 C58 C59 C63 2.00(19) . . . . ?
C57 C58 C59 C63 -177.12(12) . . . . ?
C58 C59 C60 C61 0.0(2) . . . . ?
C63 C59 C60 C61 -177.82(14) . . . . ?
C59 C60 C61 C62 -2.9(2) . . . . ?
C59 C60 C61 C67 176.35(14) . . . . ?
C60 C61 C62 C57 0.6(2) . . . . ?
C67 C61 C62 C57 -178.67(13) . . . . ?
C58 C57 C62 C61 4.7(2) . . . . ?
N4 C57 C62 C61 -178.78(12) . . . . ?
C60 C59 C63 C64 -127.10(14) . . . . ?
C58 C59 C63 C64 55.12(17) . . . . ?
C60 C59 C63 C65 111.23(16) . . . . ?
C58 C59 C63 C65 -66.55(17) . . . . ?
C60 C59 C63 C66 -8.2(2) . . . . ?
C58 C59 C63 C66 174.04(13) . . . . ?
C62 C61 C67 C69A -151.9(4) . . . . ?
C60 C61 C67 C69A 28.9(4) . . . . ?
C62 C61 C67 C70 5.7(3) . . . . ?
C60 C61 C67 C70 -173.5(3) . . . . ?
C62 C61 C67 C70A -27.0(4) . . . . ?
C60 C61 C67 C70A 153.8(3) . . . . ?
C62 C61 C67 C68 131.3(2) . . . . ?
C60 C61 C67 C68 -47.9(3) . . . . ?
C62 C61 C67 C68A 89.3(3) . . . . ?
C60 C61 C67 C68A -89.9(3) . . . . ?
C62 C61 C67 C69 -114.1(2) . . . . ?
C60 C61 C67 C69 66.7(2) . . . . ?
C57 C58 O4 Si1 -42.50(16) . . . . ?
C59 C58 O4 Si1 138.42(11) . . . . ?
O1 Si1 O4 C58 -44.52(10) . . . . ?
O2 Si1 O4 C58 140.65(10) . . . . ?
C56 Si1 O4 C58 49.55(10) . . . . ?
C21 Si1 O4 C58 -131.97(10) . . . . ?
